data_7248400
loop_
_publ_author_name
'Igoa Salda\~na, Fernando'
'L\'opez, Agust\'in'
'Gonz\'alez-Platas, Javier'
'Suescun, Leopoldo'
'Kremer, Carlos'
'Torres, Julia'

_publ_section_title
;
 Extended isomerism in heteronuclear metal--organic frameworks: synthetic
 strategies and crystal structures of lanthanide--cobalt--oxydiacetate
 systems
;
_journal_issue 19
_journal_name_full CrystEngComm
_journal_page_first 2560
_journal_page_last 2570
_journal_paper_doi 10.1039/D4CE00168K
_journal_volume 26
_journal_year 2024
_chemical_formula_moiety 'C24 H24 Co2 Eu2 O30, Co H6 O6, 3(O)'
_chemical_formula_sum 'C24 H30 Co3 Eu2 O39'
_chemical_formula_weight 1423.19
_space_group_crystal_system cubic
_space_group_IT_number 228
_space_group_name_Hall '-F 4ud 2vw 3'
_space_group_name_H-M_alt 'F d -3 c :2'
_atom_sites_solution_hydrogens mixed
_atom_sites_solution_primary dual
_audit_creation_date 2023-08-29
_audit_creation_method
;
Olex2 1.5
(compiled 2023.08.24 svn.re1ec1418 for OlexSys, GUI svn.r6817)
;
_audit_update_record
;
2023-12-28 deposited with the CCDC.	2024-04-11 downloaded from the CCDC.
;
_cell_angle_alpha 90
_cell_angle_beta 90
_cell_angle_gamma 90
_cell_formula_units_Z 16
_cell_length_a 25.8541(5)
_cell_length_b 25.8541(5)
_cell_length_c 25.8541(5)
_cell_measurement_reflns_used 2287
_cell_measurement_temperature 298(2)
_cell_measurement_theta_max 29.5790
_cell_measurement_theta_min 3.8410
_cell_volume 17281.8(6)
_computing_cell_refinement 'CrysAlisPro 1.171.40.75a (Rigaku OD, 2020)'
_computing_data_collection 'CrysAlisPro 1.171.40.75a (Rigaku OD, 2020)'
_computing_data_reduction 'CrysAlisPro 1.171.40.75a (Rigaku OD, 2020)'
_computing_molecular_graphics 'Olex2 1.5 (Dolomanov et al., 2009)'
_computing_publication_material 'Olex2 1.5 (Dolomanov et al., 2009)'
_computing_structure_refinement 'SHELXL 2019/3 (Sheldrick, 2015)'
_computing_structure_solution 'SHELXT  (Sheldrick, 2015)'
_diffrn_ambient_temperature 298(2)
_diffrn_detector 'CCD plate'
_diffrn_detector_area_resol_mean 8.1268
_diffrn_detector_type EosS2
_diffrn_measured_fraction_theta_full 0.998
_diffrn_measured_fraction_theta_max 0.999
_diffrn_measurement_details
;
List of Runs (angles in degrees, time in seconds):

  # Type    Start    End  Width  t~exp~   \w     \q     \k     \f   Frames
#--------------------------------------------------------------------------
  1  \w    -99.00 -47.00   1.00  120.00    --  -31.07 178.00  90.00   52
  2  \w   -108.00  18.00   1.00  120.00    --  -31.07 -37.00   0.00  126
;
_diffrn_measurement_device 'four-circle diffractometer'
_diffrn_measurement_device_type 'SuperNova, Dualflex, EosS2'
_diffrn_measurement_method '\w scans'
_diffrn_orient_matrix_type 'CrysAlisPro convention (1999,Acta A55,543-557)'
_diffrn_orient_matrix_UB_11 0.0011672000
_diffrn_orient_matrix_UB_12 0.0139808000
_diffrn_orient_matrix_UB_13 -0.0235643000
_diffrn_orient_matrix_UB_21 0.0220243000
_diffrn_orient_matrix_UB_22 0.0136369000
_diffrn_orient_matrix_UB_23 0.0091626000
_diffrn_orient_matrix_UB_31 0.0163180000
_diffrn_orient_matrix_UB_32 -0.0192634000
_diffrn_orient_matrix_UB_33 -0.0106570000
_diffrn_radiation_monochromator graphite
_diffrn_radiation_probe x-ray
_diffrn_radiation_type 'Mo K\a'
_diffrn_radiation_wavelength 0.71073
_diffrn_reflns_av_R_equivalents 0.0243
_diffrn_reflns_av_unetI/netI 0.0121
_diffrn_reflns_Laue_measured_fraction_full 0.998
_diffrn_reflns_Laue_measured_fraction_max 0.999
_diffrn_reflns_limit_h_max 25
_diffrn_reflns_limit_h_min -34
_diffrn_reflns_limit_k_max 15
_diffrn_reflns_limit_k_min -34
_diffrn_reflns_limit_l_max 34
_diffrn_reflns_limit_l_min -21
_diffrn_reflns_number 11237
_diffrn_reflns_point_group_measured_fraction_full 0.998
_diffrn_reflns_point_group_measured_fraction_max 0.999
_diffrn_reflns_theta_full 25.242
_diffrn_reflns_theta_max 28.278
_diffrn_reflns_theta_min 2.729
_diffrn_source 'fine-focus sealed X-ray tube'
_diffrn_source_type 'Enhance (Mo) X-ray Source'
_exptl_absorpt_coefficient_mu 4.110
_exptl_absorpt_correction_T_max 0.882
_exptl_absorpt_correction_T_min 0.806
_exptl_absorpt_correction_type gaussian
_exptl_absorpt_process_details
;
CrysAlisPro 1.171.40.75a (Rigaku Oxford Diffraction, 2020)
Numerical absorption correction based on gaussian integration over
			a multifaceted crystal model
Empirical absorption correction using spherical harmonics,
 implemented in SCALE3 ABSPACK scaling algorithm.
;
_exptl_crystal_colour 'light pink'
_exptl_crystal_colour_modifier light
_exptl_crystal_colour_primary pink
_exptl_crystal_density_diffrn 2.188
_exptl_crystal_description block
_exptl_crystal_F_000 11088
_exptl_crystal_size_max 0.075
_exptl_crystal_size_mid 0.068
_exptl_crystal_size_min 0.06
_refine_diff_density_max 0.676
_refine_diff_density_min -0.469
_refine_diff_density_rms 0.083
_refine_ls_extinction_method none
_refine_ls_goodness_of_fit_ref 1.154
_refine_ls_hydrogen_treatment constr
_refine_ls_matrix_type full
_refine_ls_number_parameters 60
_refine_ls_number_reflns 910
_refine_ls_number_restraints 0
_refine_ls_restrained_S_all 1.154
_refine_ls_R_factor_all 0.0458
_refine_ls_R_factor_gt 0.0336
_refine_ls_shift/su_max 0.000
_refine_ls_shift/su_mean 0.000
_refine_ls_structure_factor_coef Fsqd
_refine_ls_weighting_details 'w=1/[\s^2^(Fo^2^)+(0.0203P)^2^+293.3532P] where P=(Fo^2^+2Fc^2^)/3'
_refine_ls_weighting_scheme calc
_refine_ls_wR_factor_gt 0.0721
_refine_ls_wR_factor_ref 0.0802
_reflns_Friedel_coverage 0.000
_reflns_number_gt 702
_reflns_number_total 910
_reflns_threshold_expression 'I > 2\s(I)'
_cod_data_source_file d4ce00168k2.cif
_cod_data_source_block cub_eucooda
_cod_depositor_comments 'Adding full bibliography for 7248398--7248415.cif.'
_cod_original_cell_volume 17281.7(11)
_cod_original_sg_symbol_Hall '-F 4cvw 2vw 3'
_cod_original_sg_symbol_H-M 'F d -3 c'
_cod_database_code 7248400
_shelx_shelxl_version_number 2019/3
_chemical_oxdiff_formula 'C24 H48 Eu2 Co3 O42'
_shelx_space_group_comment
;
The symmetry employed for this shelxl refinement is uniquely defined
by the following loop, which should always be used as a source of
symmetry information in preference to the above space-group names.
They are only intended as comments.
;
_shelx_estimated_absorpt_t_max 0.791
_shelx_estimated_absorpt_t_min 0.748
_reflns_odcompleteness_completeness 99.74
_reflns_odcompleteness_iscentric 1
_reflns_odcompleteness_theta 28.22
_olex2_refinement_description
;
1. Fixed Uiso
 At 1.2 times of:
  All C(H,H) groups
 At 1.5 times of:
  All O(H) groups
2. Others
 Fixed Sof: H1W(0.5) O2W(0.25)
3.a Free rotating group:
 O1W(H1W)
3.b Secondary CH2 refined with riding coordinates:
 C2(H2A,H2B)
;
_olex2_submission_special_instructions 'No special instructions were received'
_oxdiff_exptl_absorpt_empirical_details
;
Empirical correction (ABSPACK) includes:
- Absorption correction using spherical harmonics
- Frame scaling
;
_oxdiff_exptl_absorpt_empirical_full_max 1.201
_oxdiff_exptl_absorpt_empirical_full_min 0.914

loop_
_space_group_symop_operation_xyz
'x, y, z'
'-x+1/4, -y+3/4, z+1/2'
'-x+3/4, y+1/2, -z+1/4'
'x+1/2, -y+1/4, -z+3/4'
'z, x, y'
'z+1/2, -x+1/4, -y+3/4'
'-z+1/4, -x+3/4, y+1/2'
'-z+3/4, x+1/2, -y+1/4'
'y, z, x'
'-y+3/4, z+1/2, -x+1/4'
'y+1/2, -z+1/4, -x+3/4'
'-y+1/4, -z+3/4, x+1/2'
'y+3/4, x+1/4, -z'
'-y+1/2, -x+1/2, -z+1/2'
'y+1/4, -x, z+3/4'
'-y, x+3/4, z+1/4'
'x+3/4, z+1/4, -y'
'-x, z+3/4, y+1/4'
'-x+1/2, -z+1/2, -y+1/2'
'x+1/4, -z, y+3/4'
'z+3/4, y+1/4, -x'
'z+1/4, -y, x+3/4'
'-z, y+3/4, x+1/4'
'-z+1/2, -y+1/2, -x+1/2'
'x, y+1/2, z+1/2'
'-x+1/4, -y+5/4, z+1'
'-x+3/4, y+1, -z+3/4'
'x+1/2, -y+3/4, -z+5/4'
'z, x+1/2, y+1/2'
'z+1/2, -x+3/4, -y+5/4'
'-z+1/4, -x+5/4, y+1'
'-z+3/4, x+1, -y+3/4'
'y, z+1/2, x+1/2'
'-y+3/4, z+1, -x+3/4'
'y+1/2, -z+3/4, -x+5/4'
'-y+1/4, -z+5/4, x+1'
'y+3/4, x+3/4, -z+1/2'
'-y+1/2, -x+1, -z+1'
'y+1/4, -x+1/2, z+5/4'
'-y, x+5/4, z+3/4'
'x+3/4, z+3/4, -y+1/2'
'-x, z+5/4, y+3/4'
'-x+1/2, -z+1, -y+1'
'x+1/4, -z+1/2, y+5/4'
'z+3/4, y+3/4, -x+1/2'
'z+1/4, -y+1/2, x+5/4'
'-z, y+5/4, x+3/4'
'-z+1/2, -y+1, -x+1'
'x+1/2, y, z+1/2'
'-x+3/4, -y+3/4, z+1'
'-x+5/4, y+1/2, -z+3/4'
'x+1, -y+1/4, -z+5/4'
'z+1/2, x, y+1/2'
'z+1, -x+1/4, -y+5/4'
'-z+3/4, -x+3/4, y+1'
'-z+5/4, x+1/2, -y+3/4'
'y+1/2, z, x+1/2'
'-y+5/4, z+1/2, -x+3/4'
'y+1, -z+1/4, -x+5/4'
'-y+3/4, -z+3/4, x+1'
'y+5/4, x+1/4, -z+1/2'
'-y+1, -x+1/2, -z+1'
'y+3/4, -x, z+5/4'
'-y+1/2, x+3/4, z+3/4'
'x+5/4, z+1/4, -y+1/2'
'-x+1/2, z+3/4, y+3/4'
'-x+1, -z+1/2, -y+1'
'x+3/4, -z, y+5/4'
'z+5/4, y+1/4, -x+1/2'
'z+3/4, -y, x+5/4'
'-z+1/2, y+3/4, x+3/4'
'-z+1, -y+1/2, -x+1'
'x+1/2, y+1/2, z'
'-x+3/4, -y+5/4, z+1/2'
'-x+5/4, y+1, -z+1/4'
'x+1, -y+3/4, -z+3/4'
'z+1/2, x+1/2, y'
'z+1, -x+3/4, -y+3/4'
'-z+3/4, -x+5/4, y+1/2'
'-z+5/4, x+1, -y+1/4'
'y+1/2, z+1/2, x'
'-y+5/4, z+1, -x+1/4'
'y+1, -z+3/4, -x+3/4'
'-y+3/4, -z+5/4, x+1/2'
'y+5/4, x+3/4, -z'
'-y+1, -x+1, -z+1/2'
'y+3/4, -x+1/2, z+3/4'
'-y+1/2, x+5/4, z+1/4'
'x+5/4, z+3/4, -y'
'-x+1/2, z+5/4, y+1/4'
'-x+1, -z+1, -y+1/2'
'x+3/4, -z+1/2, y+3/4'
'z+5/4, y+3/4, -x'
'z+3/4, -y+1/2, x+3/4'
'-z+1/2, y+5/4, x+1/4'
'-z+1, -y+1, -x+1/2'
'-x, -y, -z'
'x-1/4, y-3/4, -z-1/2'
'x-3/4, -y-1/2, z-1/4'
'-x-1/2, y-1/4, z-3/4'
'-z, -x, -y'
'-z-1/2, x-1/4, y-3/4'
'z-1/4, x-3/4, -y-1/2'
'z-3/4, -x-1/2, y-1/4'
'-y, -z, -x'
'y-3/4, -z-1/2, x-1/4'
'-y-1/2, z-1/4, x-3/4'
'y-1/4, z-3/4, -x-1/2'
'-y-3/4, -x-1/4, z'
'y-1/2, x-1/2, z-1/2'
'-y-1/4, x, -z-3/4'
'y, -x-3/4, -z-1/4'
'-x-3/4, -z-1/4, y'
'x, -z-3/4, -y-1/4'
'x-1/2, z-1/2, y-1/2'
'-x-1/4, z, -y-3/4'
'-z-3/4, -y-1/4, x'
'-z-1/4, y, -x-3/4'
'z, -y-3/4, -x-1/4'
'z-1/2, y-1/2, x-1/2'
'-x, -y+1/2, -z+1/2'
'x-1/4, y-1/4, -z'
'x-3/4, -y, z+1/4'
'-x-1/2, y+1/4, z-1/4'
'-z, -x+1/2, -y+1/2'
'-z-1/2, x+1/4, y-1/4'
'z-1/4, x-1/4, -y'
'z-3/4, -x, y+1/4'
'-y, -z+1/2, -x+1/2'
'y-3/4, -z, x+1/4'
'-y-1/2, z+1/4, x-1/4'
'y-1/4, z-1/4, -x'
'-y-3/4, -x+1/4, z+1/2'
'y-1/2, x, z'
'-y-1/4, x+1/2, -z-1/4'
'y, -x-1/4, -z+1/4'
'-x-3/4, -z+1/4, y+1/2'
'x, -z-1/4, -y+1/4'
'x-1/2, z, y'
'-x-1/4, z+1/2, -y-1/4'
'-z-3/4, -y+1/4, x+1/2'
'-z-1/4, y+1/2, -x-1/4'
'z, -y-1/4, -x+1/4'
'z-1/2, y, x'
'-x+1/2, -y, -z+1/2'
'x+1/4, y-3/4, -z'
'x-1/4, -y-1/2, z+1/4'
'-x, y-1/4, z-1/4'
'-z+1/2, -x, -y+1/2'
'-z, x-1/4, y-1/4'
'z+1/4, x-3/4, -y'
'z-1/4, -x-1/2, y+1/4'
'-y+1/2, -z, -x+1/2'
'y-1/4, -z-1/2, x+1/4'
'-y, z-1/4, x-1/4'
'y+1/4, z-3/4, -x'
'-y-1/4, -x-1/4, z+1/2'
'y, x-1/2, z'
'-y+1/4, x, -z-1/4'
'y+1/2, -x-3/4, -z+1/4'
'-x-1/4, -z-1/4, y+1/2'
'x+1/2, -z-3/4, -y+1/4'
'x, z-1/2, y'
'-x+1/4, z, -y-1/4'
'-z-1/4, -y-1/4, x+1/2'
'-z+1/4, y, -x-1/4'
'z+1/2, -y-3/4, -x+1/4'
'z, y-1/2, x'
'-x+1/2, -y+1/2, -z'
'x+1/4, y-1/4, -z-1/2'
'x-1/4, -y, z-1/4'
'-x, y+1/4, z-3/4'
'-z+1/2, -x+1/2, -y'
'-z, x+1/4, y-3/4'
'z+1/4, x-1/4, -y-1/2'
'z-1/4, -x, y-1/4'
'-y+1/2, -z+1/2, -x'
'y-1/4, -z, x-1/4'
'-y, z+1/4, x-3/4'
'y+1/4, z-1/4, -x-1/2'
'-y-1/4, -x+1/4, z'
'y, x, z-1/2'
'-y+1/4, x+1/2, -z-3/4'
'y+1/2, -x-1/4, -z-1/4'
'-x-1/4, -z+1/4, y'
'x+1/2, -z-1/4, -y-1/4'
'x, z, y-1/2'
'-x+1/4, z+1/2, -y-3/4'
'-z-1/4, -y+1/4, x'
'-z+1/4, y+1/2, -x-3/4'
'z+1/2, -y-1/4, -x-1/4'
'z, y, x-1/2'

loop_
_atom_site_label
_atom_site_type_symbol
_atom_site_fract_x
_atom_site_fract_y
_atom_site_fract_z
_atom_site_U_iso_or_equiv
_atom_site_adp_type
_atom_site_occupancy
_atom_site_site_symmetry_order
_atom_site_calc_flag
_atom_site_refinement_flags_posn
_atom_site_refinement_flags_adp
_atom_site_refinement_flags_occupancy
_atom_site_disorder_assembly
_atom_site_disorder_group
Eu Eu 0.500000 0.500000 0.250000 0.02397(16) Uani 1 6 d S T P . .
Co1 Co 0.500000 0.500000 0.500000 0.0221(3) Uani 1 6 d S T P . .
O3 O 0.56760(11) 0.500000 0.31760(11) 0.0350(10) Uani 1 2 d S T P . .
O1 O 0.47013(12) 0.50823(13) 0.33787(12) 0.0406(8) Uani 1 1 d . . . . .
O2 O 0.47954(12) 0.51266(13) 0.42260(12) 0.0376(7) Uani 1 1 d . . . . .
C1 C 0.49795(16) 0.50806(16) 0.37802(15) 0.0294(9) Uani 1 1 d . . . . .
C2 C 0.55583(18) 0.5029(2) 0.37099(17) 0.0442(12) Uani 1 1 d . . . . .
H2A H 0.573152 0.532483 0.386222 0.053 Uiso 1 1 calc R U . . .
H2B H 0.568010 0.471945 0.388365 0.053 Uiso 1 1 calc R U . . .
Co2 Co 0.375000 0.375000 0.375000 0.0451(6) Uani 1 12 d S T P . .
O1W O 0.375000 0.4561(2) 0.375000 0.0610(15) Uani 1 2 d GS T P . .
H1W H 0.400162 0.476810 0.379583 0.092 Uiso 0.5 1 d G U P . .
O2W O 0.5787(5) 0.375000 0.375000 0.088(4) Uani 0.5 2 d S T P . .

loop_
_atom_site_aniso_label
_atom_site_aniso_U_11
_atom_site_aniso_U_22
_atom_site_aniso_U_33
_atom_site_aniso_U_23
_atom_site_aniso_U_13
_atom_site_aniso_U_12
Eu 0.02397(16) 0.02397(16) 0.02397(16) -0.00756(11) -0.00756(11) 0.00756(11)
Co1 0.0221(3) 0.0221(3) 0.0221(3) -0.0019(3) -0.0019(3) -0.0019(3)
O3 0.0266(13) 0.052(3) 0.0266(13) -0.0083(14) -0.0029(16) 0.0083(14)
O1 0.0345(17) 0.057(2) 0.0306(16) -0.0122(15) -0.0063(13) 0.0095(15)
O2 0.0380(17) 0.0454(19) 0.0294(16) -0.0039(14) -0.0023(13) 0.0015(15)
C1 0.035(2) 0.026(2) 0.027(2) -0.0048(15) -0.0058(17) 0.0011(16)
C2 0.037(3) 0.068(3) 0.028(2) -0.006(2) -0.0078(19) 0.010(2)
Co2 0.0451(6) 0.0451(6) 0.0451(6) 0.000 0.000 0.000
O1W 0.046(3) 0.044(3) 0.094(5) 0.000 0.003(3) 0.000
O2W 0.074(9) 0.110(12) 0.081(10) -0.021(9) 0.000 0.000

loop_
_atom_type_symbol
_atom_type_description
_atom_type_scat_dispersion_real
_atom_type_scat_dispersion_imag
_atom_type_scat_source
C C 0.0033 0.0016 'International Tables Vol C Tables 4.2.6.8 and 6.1.1.4'
H H 0.0000 0.0000 'International Tables Vol C Tables 4.2.6.8 and 6.1.1.4'
Co Co 0.3494 0.9721 'International Tables Vol C Tables 4.2.6.8 and 6.1.1.4'
Eu Eu -0.1578 3.6682 'International Tables Vol C Tables 4.2.6.8 and 6.1.1.4'
O O 0.0106 0.0060 'International Tables Vol C Tables 4.2.6.8 and 6.1.1.4'

loop_
_exptl_crystal_face_index_h
_exptl_crystal_face_index_k
_exptl_crystal_face_index_l
_exptl_crystal_face_perp_dist
-4 -5 -5 0.0344
0 1 5 0.0411
1 -1 -5 0.0213
3 0 -5 0.0255
0 5 -3 0.0226
-4 5 3 0.0356
-1 -4 5 0.0412
5 0 1 0.0302
-5 0 -1 0.0302
5 -2 -1 0.0369
4 5 5 0.0344
0 5 4 0.0266
0 -5 -1 0.0483

loop_
_geom_angle_atom_site_label_1
_geom_angle_atom_site_label_2
_geom_angle_atom_site_label_3
_geom_angle
_geom_angle_site_symmetry_1
_geom_angle_site_symmetry_3
_geom_angle_publ_flag
O3 Eu O3 120.0 83_455 32_545 ?
O3 Eu O3 120.0 32_545 . ?
O3 Eu O3 120.000(1) 83_455 . ?
O1 Eu O3 136.83(8) 42_644 83_455 ?
O1 Eu O3 136.83(8) 86 . ?
O1 Eu O3 73.19(8) 32_545 83_455 ?
O1 Eu O3 63.88(7) 83_455 83_455 ?
O1 Eu O3 73.19(8) 83_455 . ?
O1 Eu O3 73.19(8) . 32_545 ?
O1 Eu O3 63.88(7) 86 83_455 ?
O1 Eu O3 73.19(8) 42_644 . ?
O1 Eu O3 73.19(8) 22_564 83_455 ?
O1 Eu O3 136.83(8) 32_545 . ?
O1 Eu O3 63.88(7) 42_644 32_545 ?
O1 Eu O3 63.88(7) 22_564 . ?
O1 Eu O3 63.88(7) 32_545 32_545 ?
O1 Eu O3 63.88(7) . . ?
O1 Eu O3 73.19(8) 86 32_545 ?
O1 Eu O3 136.83(8) . 83_455 ?
O1 Eu O3 136.83(8) 83_455 32_545 ?
O1 Eu O3 136.83(8) 22_564 32_545 ?
O1 Eu O1 146.39(15) 42_644 83_455 ?
O1 Eu O1 79.00(12) 83_455 . ?
O1 Eu O1 79.01(12) 42_644 22_564 ?
O1 Eu O1 79.01(12) 32_545 83_455 ?
O1 Eu O1 79.01(12) 42_644 86 ?
O1 Eu O1 127.77(15) 86 83_455 ?
O1 Eu O1 127.77(15) 22_564 . ?
O1 Eu O1 86.34(16) 22_564 83_455 ?
O1 Eu O1 127.77(15) 42_644 32_545 ?
O1 Eu O1 86.34(16) 42_644 . ?
O1 Eu O1 86.34(16) 32_545 86 ?
O1 Eu O1 79.01(12) 32_545 . ?
O1 Eu O1 79.01(12) 86 22_564 ?
O1 Eu O1 146.39(15) 86 . ?
O1 Eu O1 146.39(15) 32_545 22_564 ?
O2 Co1 O2 93.01(13) . 101_666 ?
O2 Co1 O2 93.01(13) 5 105_666 ?
O2 Co1 O2 86.99(13) 5 9 ?
O2 Co1 O2 180.0 . 97_666 ?
O2 Co1 O2 93.01(13) 101_666 9 ?
O2 Co1 O2 86.99(13) 101_666 97_666 ?
O2 Co1 O2 86.99(13) 97_666 105_666 ?
O2 Co1 O2 86.99(13) . 5 ?
O2 Co1 O2 86.99(13) . 9 ?
O2 Co1 O2 180.00(5) 101_666 5 ?
O2 Co1 O2 93.01(13) 97_666 9 ?
O2 Co1 O2 93.01(13) . 105_666 ?
O2 Co1 O2 180.00(17) 105_666 9 ?
O2 Co1 O2 86.99(13) 101_666 105_666 ?
O2 Co1 O2 93.01(13) 97_666 5 ?
C2 O3 Eu 122.5(2) . . ?
C2 O3 Eu 122.5(2) 22_564 . ?
C2 O3 C2 115.0(5) 22_564 . ?
C1 O1 Eu 126.3(3) . . ?
C1 O2 Co1 140.2(3) . . ?
O1 C1 C2 117.7(4) . . ?
O2 C1 O1 122.7(4) . . ?
O2 C1 C2 119.6(4) . . ?
O3 C2 C1 109.5(3) . . ?
O3 C2 H2A 109.8 . . ?
O3 C2 H2B 109.8 . . ?
C1 C2 H2A 109.8 . . ?
C1 C2 H2B 109.8 . . ?
H2A C2 H2B 108.2 . . ?
O1W Co2 O1W 90.0 . 34_545 ?
O1W Co2 O1W 180.0 5 78_455 ?
O1W Co2 O1W 90.0 5 9 ?
O1W Co2 O1W 90.0 34_545 50_554 ?
O1W Co2 O1W 180.0 34_545 9 ?
O1W Co2 O1W 90.0 . 5 ?
O1W Co2 O1W 90.0 50_554 78_455 ?
O1W Co2 O1W 90.0 34_545 5 ?
O1W Co2 O1W 90.0 . 9 ?
O1W Co2 O1W 90.0 50_554 5 ?
O1W Co2 O1W 90.0 50_554 9 ?
O1W Co2 O1W 90.0 . 78_455 ?
O1W Co2 O1W 90.0 78_455 9 ?
O1W Co2 O1W 90.0 34_545 78_455 ?
O1W Co2 O1W 180.0 . 50_554 ?
Co2 O1W H1W 129.0 . . ?
Co2 O1W H1W 129.0(18) . 27_545 ?
H1W O1W H1W 102.1 . 27_545 ?

loop_
_geom_bond_atom_site_label_1
_geom_bond_atom_site_label_2
_geom_bond_distance
_geom_bond_site_symmetry_2
_geom_bond_publ_flag
Eu O3 2.472(4) 32_545 ?
Eu O3 2.472(4) . ?
Eu O3 2.472(4) 83_455 ?
Eu O1 2.409(3) 22_564 ?
Eu O1 2.409(3) 86 ?
Eu O1 2.409(3) 42_644 ?
Eu O1 2.409(3) 83_455 ?
Eu O1 2.409(3) . ?
Eu O1 2.409(3) 32_545 ?
Co1 O2 2.095(3) . ?
Co1 O2 2.095(3) 105_666 ?
Co1 O2 2.095(3) 5 ?
Co1 O2 2.095(3) 101_666 ?
Co1 O2 2.095(3) 97_666 ?
Co1 O2 2.095(3) 9 ?
O3 C2 1.415(5) 22_564 ?
O3 C2 1.416(5) . ?
O1 C1 1.263(5) . ?
O2 C1 1.253(5) . ?
C1 C2 1.513(6) . ?
C2 H2A 0.9700 . ?
C2 H2B 0.9700 . ?
Co2 O1W 2.097(6) 78_455 ?
Co2 O1W 2.097(6) 5 ?
Co2 O1W 2.097(6) 34_545 ?
Co2 O1W 2.097(6) 9 ?
Co2 O1W 2.097(6) 50_554 ?
Co2 O1W 2.097(6) . ?
O1W H1W 0.8505 . ?
O1W H1W 0.85(13) 27_545 ?

loop_
_geom_torsion_atom_site_label_1
_geom_torsion_atom_site_label_2
_geom_torsion_atom_site_label_3
_geom_torsion_atom_site_label_4
_geom_torsion
_geom_torsion_site_symmetry_1
_geom_torsion_site_symmetry_2
_geom_torsion_site_symmetry_3
_geom_torsion_site_symmetry_4
_geom_torsion_publ_flag
Eu O3 C2 C1 -2.4(5) . . . . ?
Eu O1 C1 O2 179.8(3) . . . . ?
Eu O1 C1 C2 0.8(6) . . . . ?
Co1 O2 C1 O1 162.7(3) . . . . ?
Co1 O2 C1 C2 -18.3(7) . . . . ?
O1 C1 C2 O3 1.0(6) . . . . ?
O2 C1 C2 O3 -178.0(4) . . . . ?
C2 O3 C2 C1 177.6(5) 22_564 . . . ?

loop_
_exptl_oxdiff_crystal_face_indexfrac_h
_exptl_oxdiff_crystal_face_indexfrac_k
_exptl_oxdiff_crystal_face_indexfrac_l
_exptl_oxdiff_crystal_face_x
_exptl_oxdiff_crystal_face_y
_exptl_oxdiff_crystal_face_z
-4.0105 -5.0092 -4.9929 0.0429 -0.2024 0.0843
0.0063 1.0059 4.9933 -0.1036 0.0596 -0.0725
0.9943 -1.0059 -4.9935 0.1048 -0.0376 0.0888
2.9960 -0.0051 -4.9937 0.1211 0.0202 0.1022
-0.0012 5.0012 -2.9957 0.1405 0.0407 -0.0644
-3.9966 5.0073 2.9969 -0.0053 0.0077 -0.1936
-0.9966 -3.9983 4.9932 -0.1747 -0.0307 0.0075
5.0042 0.0009 0.9979 -0.0177 0.1194 0.0710
-5.0042 -0.0009 -0.9979 0.0177 -0.1194 -0.0710
5.0009 -2.0028 -0.9995 0.0014 0.0737 0.1308
4.0105 5.0092 4.9929 -0.0429 0.2024 -0.0843
-0.0000 5.0000 4.0000 -0.0244 0.1048 -0.1389
-0.0000 -5.0000 -1.0000 -0.0463 -0.0773 0.1070
